data_4072212
loop_
_publ_author_name
'Emslie, David J. H.'
'Harrington, Laura E.'
'Jenkins, Hilary A.'
'Robertson, Craig M.'
'Britten, James F.'

_publ_section_title
;
 Group 10 Transition-Metal Complexes of an Ambiphilic PSB-Ligand:
 Investigations into \h3(BCC)-Triarylborane Coordination
;
_journal_issue 20
_journal_name_full Organometallics
_journal_page_first 5317
_journal_paper_doi 10.1021/om800670e
_journal_volume 27
_journal_year 2008
_chemical_formula_moiety 'C47 H48 I P2 Pt S, C1.74 H3.48 Cl3.48, I'
_chemical_formula_sum 'C48.74 H51.48 Cl3.48 I2 P2 Pt S'
_chemical_formula_weight 1303.52
_chemical_name_systematic
; 
 ? 
;
_space_group_IT_number 2
_symmetry_cell_setting triclinic
_symmetry_space_group_name_Hall '-P 1'
_symmetry_space_group_name_H-M 'P -1'
_atom_sites_solution_hydrogens geom
_atom_sites_solution_primary direct
_atom_sites_solution_secondary difmap
_audit_creation_method SHELXL-97
_cell_angle_alpha 84.9360(10)
_cell_angle_beta 84.0330(10)
_cell_angle_gamma 89.1790(10)
_cell_formula_units_Z 2
_cell_length_a 9.8451(4)
_cell_length_b 15.2773(8)
_cell_length_c 17.2635(9)
_cell_measurement_reflns_used 4029
_cell_measurement_temperature 173(2)
_cell_measurement_theta_max 24.05
_cell_measurement_theta_min 2.38
_cell_volume 2572.4(2)
_computing_cell_refinement 'Bruker APEX2'
_computing_data_collection 'Bruker APEX2'
_computing_data_reduction 'Bruker SAINT'
_computing_molecular_graphics 'Bruker SHELXTL'
_computing_publication_material 'Bruker SHELXTL'
_computing_structure_refinement 'SHELXL-97 (Sheldrick, 1997)'
_computing_structure_solution 'SHELXS-97 (Sheldrick, 1990)'
_diffrn_ambient_temperature 173(2)
_diffrn_measured_fraction_theta_full 0.973
_diffrn_measured_fraction_theta_max 0.973
_diffrn_measurement_device_type 'CCD area detector'
_diffrn_measurement_method 'phi and omega scans'
_diffrn_radiation_monochromator graphite
_diffrn_radiation_source 'fine-focus sealed tube'
_diffrn_radiation_type MoK\a
_diffrn_radiation_wavelength 0.71073
_diffrn_reflns_av_R_equivalents 0.0519
_diffrn_reflns_av_sigmaI/netI 0.0868
_diffrn_reflns_limit_h_max 14
_diffrn_reflns_limit_h_min -6
_diffrn_reflns_limit_k_max 21
_diffrn_reflns_limit_k_min -21
_diffrn_reflns_limit_l_max 24
_diffrn_reflns_limit_l_min -23
_diffrn_reflns_number 38565
_diffrn_reflns_theta_full 30.62
_diffrn_reflns_theta_max 30.62
_diffrn_reflns_theta_min 1.34
_exptl_absorpt_coefficient_mu 4.242
_exptl_absorpt_correction_T_max 1.000
_exptl_absorpt_correction_T_min 0.838
_exptl_absorpt_correction_type numerical
_exptl_absorpt_process_details Sadabs
_exptl_crystal_colour colourless
_exptl_crystal_density_diffrn 1.683
_exptl_crystal_density_method 'not measured'
_exptl_crystal_description sharktooth
_exptl_crystal_F_000 1266
_exptl_crystal_size_max 0.34
_exptl_crystal_size_mid 0.18
_exptl_crystal_size_min 0.02
_refine_diff_density_max 4.015
_refine_diff_density_min -2.999
_refine_diff_density_rms 0.258
_refine_ls_extinction_coef 0.0030(3)
_refine_ls_extinction_expression Fc^*^=kFc[1+0.001xFc^2^\l^3^/sin(2\q)]^-1/4^
_refine_ls_extinction_method SHELXL
_refine_ls_goodness_of_fit_ref 1.022
_refine_ls_hydrogen_treatment constr
_refine_ls_matrix_type full
_refine_ls_number_parameters 513
_refine_ls_number_reflns 15429
_refine_ls_number_restraints 316
_refine_ls_restrained_S_all 1.017
_refine_ls_R_factor_all 0.1064
_refine_ls_R_factor_gt 0.0582
_refine_ls_shift/su_max 0.035
_refine_ls_shift/su_mean 0.000
_refine_ls_structure_factor_coef Fsqd
_refine_ls_weighting_details 'calc w=1/[\s^2^(Fo^2^)+(0.0916P)^2^+0.5969P] where P=(Fo^2^+2Fc^2^)/3'
_refine_ls_weighting_scheme calc
_refine_ls_wR_factor_gt 0.1450
_refine_ls_wR_factor_ref 0.1710
_reflns_number_gt 9992
_reflns_number_total 15429
_reflns_threshold_expression >2sigma(I)
_cod_data_source_file om800670e_si_006.cif
_cod_data_source_block dep1
_cod_depositor_comments
;
The following automatic conversions were performed:

'_symmetry_cell_setting' value 'Triclinic' changed to 'triclinic'
according to /home/saulius/struct/CIF-dictionaries/cif_core.dic
dictionary named 'cif_core.dic' version 2.4.1 from 2010-06-29.

Automatic conversion script
Id: cif_fix_values 1715 2011-07-08 13:25:40Z adriana 
;
_cod_original_sg_symbol_H-M P-1
_cod_database_code 4072212

loop_
_symmetry_equiv_pos_as_xyz
'x, y, z'
'-x, -y, -z'

loop_
_atom_site_label
_atom_site_type_symbol
_atom_site_fract_x
_atom_site_fract_y
_atom_site_fract_z
_atom_site_U_iso_or_equiv
_atom_site_adp_type
_atom_site_occupancy
_atom_site_symmetry_multiplicity
_atom_site_calc_flag
_atom_site_refinement_flags
_atom_site_disorder_assembly
_atom_site_disorder_group
Pt1 Pt 0.49716(3) 0.571514(18) 0.812702(15) 0.02485(9) Uani 1 1 d . . .
S1 S 0.63403(16) 0.65745(11) 0.72581(10) 0.0248(3) Uani 1 1 d . . .
I1 I 0.35214(5) 0.47444(4) 0.91955(3) 0.03689(13) Uani 1 1 d . . .
P1 P 0.37888(18) 0.70139(13) 0.83145(10) 0.0278(4) Uani 1 1 d . . .
C1 C 0.7208(6) 0.5824(5) 0.5104(4) 0.0255(14) Uani 1 1 d U . .
H1A H 0.7350 0.6089 0.4584 0.031 Uiso 1 1 calc R . .
P2 P 0.62430(17) 0.45787(12) 0.76162(10) 0.0245(3) Uani 1 1 d . . .
C2 C 0.7336(6) 0.4903(5) 0.5223(4) 0.0255(13) Uani 1 1 d U . .
C3 C 0.7106(6) 0.4516(5) 0.5985(4) 0.0266(14) Uani 1 1 d U . .
H3A H 0.7183 0.3897 0.6083 0.032 Uiso 1 1 calc R . .
C4 C 0.6760(6) 0.5030(5) 0.6610(4) 0.0267(14) Uani 1 1 d U . .
C5 C 0.4068(7) 0.7587(5) 0.7335(4) 0.0285(14) Uani 1 1 d U . .
C6 C 0.3172(7) 0.8219(5) 0.7033(4) 0.0290(14) Uani 1 1 d U . .
H6A H 0.2394 0.8397 0.7355 0.035 Uiso 1 1 calc R . .
C7 C 0.3407(7) 0.8582(5) 0.6278(4) 0.0281(14) Uani 1 1 d U . .
C8 C 0.4546(7) 0.8303(5) 0.5808(4) 0.0281(14) Uani 1 1 d U . .
H8A H 0.4693 0.8547 0.5281 0.034 Uiso 1 1 calc R . .
C9 C 0.6738(7) 0.7373(5) 0.5565(4) 0.0296(15) Uani 1 1 d U . .
C10 C 0.6885(6) 0.6371(5) 0.5706(4) 0.0255(13) Uani 1 1 d U . .
C11 C 0.6694(6) 0.5940(5) 0.6446(4) 0.0255(14) Uani 1 1 d U . .
C12 C 0.5193(7) 0.7346(4) 0.6859(4) 0.0284(14) Uani 1 1 d U . .
C13 C 0.5471(7) 0.7683(4) 0.6079(4) 0.0258(13) Uani 1 1 d U . .
C14 C 0.6643(7) 0.7654(5) 0.4697(4) 0.0339(16) Uani 1 1 d U . .
H14A H 0.5826 0.7396 0.4531 0.051 Uiso 1 1 calc R . .
H14B H 0.7457 0.7450 0.4386 0.051 Uiso 1 1 calc R . .
H14C H 0.6584 0.8296 0.4620 0.051 Uiso 1 1 calc R . .
C15 C 0.8038(7) 0.7803(5) 0.5807(4) 0.0350(16) Uani 1 1 d U . .
H15A H 0.8845 0.7611 0.5483 0.052 Uiso 1 1 calc R . .
H15B H 0.8132 0.7623 0.6359 0.052 Uiso 1 1 calc R . .
H15C H 0.7954 0.8444 0.5733 0.052 Uiso 1 1 calc R . .
C16 C 0.7704(7) 0.4359(5) 0.4528(4) 0.0300(15) Uani 1 1 d U . .
C17 C 0.6895(15) 0.4660(9) 0.3858(7) 0.092(4) Uani 1 1 d U . .
H17A H 0.7144 0.4302 0.3421 0.138 Uiso 1 1 calc R . .
H17B H 0.7097 0.5278 0.3691 0.138 Uiso 1 1 calc R . .
H17C H 0.5917 0.4596 0.4027 0.138 Uiso 1 1 calc R . .
C18 C 0.7303(14) 0.3390(8) 0.4715(7) 0.079(3) Uani 1 1 d U . .
H18A H 0.7560 0.3067 0.4256 0.118 Uiso 1 1 calc R . .
H18B H 0.6314 0.3349 0.4855 0.118 Uiso 1 1 calc R . .
H18C H 0.7778 0.3136 0.5154 0.118 Uiso 1 1 calc R . .
C19 C 0.9197(12) 0.4401(10) 0.4305(8) 0.098(4) Uani 1 1 d U . .
H19A H 0.9437 0.4051 0.3861 0.147 Uiso 1 1 calc R . .
H19B H 0.9676 0.4167 0.4749 0.147 Uiso 1 1 calc R . .
H19C H 0.9465 0.5014 0.4158 0.147 Uiso 1 1 calc R . .
C20 C 0.2397(7) 0.9283(5) 0.5958(5) 0.0356(17) Uani 1 1 d U . .
C21 C 0.0989(9) 0.8864(7) 0.5983(7) 0.063(3) Uani 1 1 d U . .
H21A H 0.0339 0.9305 0.5795 0.095 Uiso 1 1 calc R . .
H21B H 0.0679 0.8643 0.6521 0.095 Uiso 1 1 calc R . .
H21C H 0.1047 0.8377 0.5648 0.095 Uiso 1 1 calc R . .
C22 C 0.2824(9) 0.9626(6) 0.5110(5) 0.051(2) Uani 1 1 d U . .
H22A H 0.2158 1.0064 0.4936 0.076 Uiso 1 1 calc R . .
H22B H 0.2859 0.9137 0.4777 0.076 Uiso 1 1 calc R . .
H22C H 0.3727 0.9896 0.5072 0.076 Uiso 1 1 calc R . .
C23 C 0.2336(10) 1.0041(6) 0.6474(6) 0.058(3) Uani 1 1 d U . .
H23A H 0.1701 1.0491 0.6285 0.087 Uiso 1 1 calc R . .
H23B H 0.3247 1.0295 0.6458 0.087 Uiso 1 1 calc R . .
H23C H 0.2019 0.9825 0.7013 0.087 Uiso 1 1 calc R . .
C24 C 0.4522(7) 0.7681(5) 0.8974(4) 0.0357(17) Uani 1 1 d U . .
C25 C 0.4781(12) 0.8567(7) 0.8799(6) 0.066(3) Uani 1 1 d U . .
H25A H 0.4551 0.8856 0.8320 0.079 Uiso 1 1 calc R . .
C26 C 0.5385(15) 0.9034(9) 0.9332(7) 0.093(4) Uani 1 1 d U . .
H26A H 0.5564 0.9642 0.9210 0.111 Uiso 1 1 calc R . .
C27 C 0.5726(12) 0.8627(8) 1.0034(7) 0.074(3) Uani 1 1 d U . .
H27A H 0.6151 0.8950 1.0387 0.089 Uiso 1 1 calc R . .
C28 C 0.5444(11) 0.7756(7) 1.0212(6) 0.064(3) Uani 1 1 d U . .
H28A H 0.5646 0.7475 1.0700 0.077 Uiso 1 1 calc R . .
C29 C 0.4869(10) 0.7282(6) 0.9689(5) 0.052(2) Uani 1 1 d U . .
H29A H 0.4704 0.6672 0.9815 0.063 Uiso 1 1 calc R . .
C30 C 0.1952(7) 0.7019(5) 0.8566(4) 0.0322(15) Uani 1 1 d U . .
C31 C 0.1327(8) 0.7621(6) 0.9044(5) 0.047(2) Uani 1 1 d U . .
H31A H 0.1860 0.8030 0.9263 0.057 Uiso 1 1 calc R . .
C32 C -0.0095(9) 0.7622(8) 0.9201(6) 0.063(3) Uani 1 1 d U . .
H32A H -0.0538 0.8045 0.9512 0.075 Uiso 1 1 calc R . .
C33 C -0.0846(9) 0.7008(8) 0.8901(7) 0.070(3) Uani 1 1 d U . .
H33A H -0.1810 0.6998 0.9020 0.084 Uiso 1 1 calc R . .
C34 C -0.0243(9) 0.6424(7) 0.8445(7) 0.063(3) Uani 1 1 d U . .
H34A H -0.0787 0.6009 0.8239 0.075 Uiso 1 1 calc R . .
C35 C 0.1183(8) 0.6410(7) 0.8264(6) 0.051(2) Uani 1 1 d U . .
H35A H 0.1606 0.5990 0.7940 0.062 Uiso 1 1 calc R . .
C36 C 0.5431(7) 0.3539(5) 0.7553(4) 0.0299(15) Uani 1 1 d U . .
C37 C 0.4059(8) 0.3506(6) 0.7452(5) 0.0407(18) Uani 1 1 d U . .
H37A H 0.3533 0.4032 0.7437 0.049 Uiso 1 1 calc R . .
C38 C 0.3446(9) 0.2718(6) 0.7372(5) 0.046(2) Uani 1 1 d U . .
H38A H 0.2517 0.2704 0.7271 0.055 Uiso 1 1 calc R . .
C39 C 0.4169(10) 0.1974(7) 0.7436(6) 0.058(3) Uani 1 1 d U . .
H39A H 0.3730 0.1428 0.7417 0.069 Uiso 1 1 calc R . .
C40 C 0.5551(10) 0.1985(6) 0.7533(7) 0.068(3) Uani 1 1 d U . .
H40A H 0.6065 0.1454 0.7556 0.082 Uiso 1 1 calc R . .
C41 C 0.6160(9) 0.2769(6) 0.7593(6) 0.057(3) Uani 1 1 d U . .
H41A H 0.7104 0.2781 0.7664 0.068 Uiso 1 1 calc R . .
C42 C 0.7780(7) 0.4330(5) 0.8076(4) 0.0289(14) Uani 1 1 d U . .
C43 C 0.7700(7) 0.4287(6) 0.8884(5) 0.0417(19) Uani 1 1 d U . .
H43A H 0.6856 0.4413 0.9174 0.050 Uiso 1 1 calc R . .
C44 C 0.8837(9) 0.4063(7) 0.9278(5) 0.054(2) Uani 1 1 d U . .
H44A H 0.8772 0.4027 0.9833 0.064 Uiso 1 1 calc R . .
C45 C 1.0054(8) 0.3897(6) 0.8852(6) 0.050(2) Uani 1 1 d U . .
H45A H 1.0832 0.3734 0.9115 0.060 Uiso 1 1 calc R . .
C46 C 1.0161(8) 0.3963(7) 0.8042(6) 0.055(2) Uani 1 1 d U . .
H46A H 1.1015 0.3861 0.7753 0.066 Uiso 1 1 calc R . .
C47 C 0.9021(7) 0.4180(6) 0.7651(5) 0.0385(18) Uani 1 1 d U . .
H47A H 0.9092 0.4224 0.7096 0.046 Uiso 1 1 calc R . .
C1S C -0.0139(12) 0.1385(13) 0.8629(13) 0.115(8) Uiso 0.622(6) 1 d PD A 1
H1SA H 0.0182 0.1975 0.8718 0.138 Uiso 0.622(6) 1 calc PR A 1
H1SB H -0.0182 0.1372 0.8060 0.138 Uiso 0.622(6) 1 calc PR A 1
Cl1 Cl -0.1766(6) 0.1245(4) 0.9093(4) 0.0989(10) Uiso 0.622(6) 1 d PD A 1
Cl2 Cl 0.1061(6) 0.0616(4) 0.8920(4) 0.0989(10) Uiso 0.622(6) 1 d PD A 1
C2S C -0.2145(12) -0.0175(9) 0.7132(10) 0.097(6) Uiso 0.831(7) 1 d PDU B 2
H2SA H -0.2047 0.0402 0.7340 0.117 Uiso 0.831(7) 1 calc PR B 2
H2SB H -0.1551 -0.0166 0.6632 0.117 Uiso 0.831(7) 1 calc PR B 2
Cl3 Cl -0.3794(6) -0.0258(5) 0.6926(5) 0.0989(10) Uiso 0.831(7) 1 d PDU B 2
Cl4 Cl -0.1501(5) -0.0986(3) 0.7791(3) 0.0989(10) Uiso 0.831(7) 1 d PDU B 2
Cl5 Cl -0.1121(13) 0.0751(9) 0.7678(8) 0.0989(10) Uiso 0.287(6) 1 d PD C 3
Cl6 Cl -0.3484(18) -0.0314(15) 0.6974(13) 0.0989(10) Uiso 0.287(6) 1 d PDU C 3
C3S C -0.221(5) -0.009(2) 0.755(3) 0.14(2) Uiso 0.287(6) 1 d PDU C 3
H3SA H -0.2668 -0.0228 0.8085 0.163 Uiso 0.287(6) 1 calc PR C 3
H3SB H -0.1567 -0.0589 0.7467 0.163 Uiso 0.287(6) 1 calc PR C 3
I2 I -0.03983(6) 0.21755(5) 0.64162(4) 0.0623(2) Uani 1 1 d . . .

loop_
_atom_site_aniso_label
_atom_site_aniso_U_11
_atom_site_aniso_U_22
_atom_site_aniso_U_33
_atom_site_aniso_U_23
_atom_site_aniso_U_13
_atom_site_aniso_U_12
Pt1 0.02512(14) 0.02779(16) 0.02202(14) -0.00478(10) -0.00234(9) 0.00245(9)
S1 0.0246(8) 0.0241(9) 0.0265(8) -0.0066(7) -0.0035(6) 0.0028(6)
I1 0.0340(3) 0.0451(3) 0.0300(3) 0.0018(2) -0.00015(19) -0.0012(2)
P1 0.0278(9) 0.0299(10) 0.0259(9) -0.0081(7) 0.0003(7) 0.0033(7)
C1 0.025(3) 0.033(4) 0.018(3) -0.001(3) -0.003(2) -0.002(3)
P2 0.0256(8) 0.0242(9) 0.0239(8) -0.0035(7) -0.0023(6) 0.0022(6)
C2 0.019(3) 0.029(4) 0.030(3) -0.008(3) -0.003(2) 0.003(2)
C3 0.022(3) 0.026(4) 0.032(4) -0.004(3) -0.002(3) 0.003(2)
C4 0.024(3) 0.033(4) 0.024(3) -0.005(3) -0.002(2) 0.003(3)
C5 0.033(3) 0.024(4) 0.029(3) -0.006(3) -0.003(3) 0.002(3)
C6 0.027(3) 0.028(4) 0.032(4) -0.005(3) 0.000(3) 0.001(3)
C7 0.030(3) 0.022(3) 0.034(4) -0.009(3) -0.005(3) 0.000(3)
C8 0.027(3) 0.023(4) 0.034(4) -0.001(3) -0.007(3) -0.005(3)
C9 0.032(3) 0.029(4) 0.027(3) 0.001(3) -0.003(3) -0.003(3)
C10 0.019(3) 0.032(4) 0.026(3) -0.004(3) -0.002(2) -0.001(2)
C11 0.020(3) 0.031(4) 0.027(3) -0.007(3) -0.004(2) 0.002(2)
C12 0.033(3) 0.019(3) 0.036(4) -0.008(3) -0.007(3) -0.004(3)
C13 0.029(3) 0.021(3) 0.028(3) -0.008(3) 0.000(3) -0.006(2)
C14 0.035(4) 0.033(4) 0.032(4) 0.004(3) 0.004(3) 0.002(3)
C15 0.032(4) 0.036(4) 0.035(4) -0.001(3) 0.003(3) -0.006(3)
C16 0.031(3) 0.033(4) 0.026(3) -0.005(3) -0.002(3) 0.003(3)
C17 0.128(8) 0.088(7) 0.073(6) -0.037(6) -0.041(6) 0.024(6)
C18 0.115(7) 0.065(6) 0.058(6) -0.023(5) 0.000(5) -0.006(6)
C19 0.071(6) 0.121(8) 0.108(8) -0.073(7) 0.025(6) -0.020(6)
C20 0.032(4) 0.028(4) 0.048(4) -0.005(3) -0.009(3) 0.004(3)
C21 0.032(4) 0.058(6) 0.099(8) 0.011(6) -0.019(5) -0.002(4)
C22 0.049(5) 0.050(6) 0.051(5) 0.008(4) -0.007(4) 0.014(4)
C23 0.067(6) 0.033(5) 0.078(7) -0.015(5) -0.017(5) 0.017(4)
C24 0.032(4) 0.041(5) 0.035(4) -0.010(3) -0.001(3) 0.005(3)
C25 0.107(8) 0.050(6) 0.041(5) -0.005(4) -0.007(5) -0.032(6)
C26 0.151(12) 0.072(8) 0.059(7) -0.027(6) -0.008(7) -0.049(8)
C27 0.081(7) 0.085(9) 0.065(7) -0.033(6) -0.018(6) -0.016(6)
C28 0.088(7) 0.056(7) 0.055(6) -0.022(5) -0.027(5) 0.013(6)
C29 0.068(6) 0.042(5) 0.053(5) -0.018(4) -0.029(5) 0.008(4)
C30 0.033(4) 0.031(4) 0.031(4) 0.001(3) 0.001(3) 0.008(3)
C31 0.035(4) 0.061(6) 0.045(5) -0.016(4) 0.003(3) 0.007(4)
C32 0.035(5) 0.090(8) 0.059(6) -0.014(6) 0.013(4) 0.020(5)
C33 0.028(4) 0.086(8) 0.088(8) 0.018(7) 0.010(5) 0.007(5)
C34 0.036(5) 0.049(6) 0.106(8) 0.000(6) -0.023(5) -0.006(4)
C35 0.035(4) 0.059(6) 0.063(6) -0.012(5) -0.008(4) 0.003(4)
C36 0.027(3) 0.034(4) 0.029(3) -0.005(3) 0.000(3) -0.003(3)
C37 0.033(4) 0.044(5) 0.048(5) -0.007(4) -0.013(3) -0.002(3)
C38 0.038(4) 0.049(5) 0.052(5) -0.011(4) 0.000(4) -0.012(4)
C39 0.059(6) 0.045(6) 0.071(7) -0.025(5) 0.001(5) -0.016(4)
C40 0.052(6) 0.033(5) 0.122(9) -0.028(6) -0.005(6) 0.010(4)
C41 0.046(5) 0.032(5) 0.094(7) -0.027(5) -0.001(5) 0.013(4)
C42 0.024(3) 0.028(4) 0.034(4) -0.002(3) 0.000(3) 0.001(3)
C43 0.024(3) 0.063(6) 0.037(4) 0.000(4) -0.003(3) -0.002(3)
C44 0.038(4) 0.082(7) 0.040(5) 0.005(5) -0.011(4) 0.003(4)
C45 0.030(4) 0.062(6) 0.059(6) 0.001(5) -0.019(4) -0.001(4)
C46 0.020(4) 0.079(7) 0.066(6) -0.012(5) 0.001(4) 0.005(4)
C47 0.025(3) 0.052(5) 0.038(4) -0.007(4) 0.001(3) 0.003(3)
I2 0.0467(3) 0.0766(5) 0.0606(4) -0.0085(3) 0.0085(3) 0.0157(3)

loop_
_atom_type_symbol
_atom_type_description
_atom_type_scat_dispersion_real
_atom_type_scat_dispersion_imag
_atom_type_scat_source
C C 0.0033 0.0016 'International Tables Vol C Tables 4.2.6.8 and 6.1.1.4'
H H 0.0000 0.0000 'International Tables Vol C Tables 4.2.6.8 and 6.1.1.4'
P P 0.1023 0.0942 'International Tables Vol C Tables 4.2.6.8 and 6.1.1.4'
S S 0.1246 0.1234 'International Tables Vol C Tables 4.2.6.8 and 6.1.1.4'
I I -0.4742 1.8119 'International Tables Vol C Tables 4.2.6.8 and 6.1.1.4'
Pt Pt -1.7033 8.3905 'International Tables Vol C Tables 4.2.6.8 and 6.1.1.4'
Cl Cl 0.1484 0.1585 'International Tables Vol C Tables 4.2.6.8 and 6.1.1.4'

loop_
_geom_angle_atom_site_label_1
_geom_angle_atom_site_label_2
_geom_angle_atom_site_label_3
_geom_angle
S1 Pt1 P2 84.16(6)
S1 Pt1 P1 83.75(6)
P2 Pt1 P1 165.38(6)
S1 Pt1 I1 175.95(4)
P2 Pt1 I1 96.03(5)
P1 Pt1 I1 96.62(5)
C12 S1 C11 99.1(3)
C12 S1 Pt1 103.1(2)
C11 S1 Pt1 104.5(2)
C24 P1 C30 107.2(3)
C24 P1 C5 107.3(4)
C30 P1 C5 105.5(3)
C24 P1 Pt1 113.5(3)
C30 P1 Pt1 121.1(3)
C5 P1 Pt1 100.9(2)
C10 C1 C2 124.0(6)
C10 C1 H1A 118.0
C2 C1 H1A 118.0
C42 P2 C36 106.3(3)
C42 P2 C4 107.3(3)
C36 P2 C4 106.8(3)
C42 P2 Pt1 113.8(2)
C36 P2 Pt1 119.3(2)
C4 P2 Pt1 102.4(2)
C3 C2 C1 117.8(6)
C3 C2 C16 121.9(6)
C1 C2 C16 120.2(6)
C2 C3 C4 120.7(6)
C2 C3 H3A 119.6
C4 C3 H3A 119.6
C11 C4 C3 118.0(6)
C11 C4 P2 117.7(5)
C3 C4 P2 124.1(6)
C12 C5 C6 118.5(6)
C12 C5 P1 117.4(5)
C6 C5 P1 124.0(5)
C7 C6 C5 120.7(6)
C7 C6 H6A 119.7
C5 C6 H6A 119.7
C6 C7 C8 119.0(6)
C6 C7 C20 119.6(6)
C8 C7 C20 121.4(6)
C13 C8 C7 122.8(7)
C13 C8 H8A 118.6
C7 C8 H8A 118.6
C14 C9 C10 111.1(6)
C14 C9 C13 111.3(6)
C10 C9 C13 109.4(5)
C14 C9 C15 107.9(6)
C10 C9 C15 108.2(6)
C13 C9 C15 109.0(6)
C11 C10 C1 114.7(6)
C11 C10 C9 122.0(6)
C1 C10 C9 123.3(6)
C10 C11 C4 124.7(6)
C10 C11 S1 118.5(5)
C4 C11 S1 116.7(5)
C5 C12 C13 123.3(6)
C5 C12 S1 118.0(5)
C13 C12 S1 118.8(5)
C8 C13 C12 115.8(6)
C8 C13 C9 123.2(6)
C12 C13 C9 121.0(6)
C9 C14 H14A 109.5
C9 C14 H14B 109.5
H14A C14 H14B 109.5
C9 C14 H14C 109.5
H14A C14 H14C 109.5
H14B C14 H14C 109.5
C9 C15 H15A 109.5
C9 C15 H15B 109.5
H15A C15 H15B 109.5
C9 C15 H15C 109.5
H15A C15 H15C 109.5
H15B C15 H15C 109.5
C19 C16 C17 112.5(10)
C19 C16 C2 109.2(7)
C17 C16 C2 110.9(7)
C19 C16 C18 108.3(9)
C17 C16 C18 103.5(8)
C2 C16 C18 112.3(7)
C16 C17 H17A 109.5
C16 C17 H17B 109.5
H17A C17 H17B 109.5
C16 C17 H17C 109.5
H17A C17 H17C 109.5
H17B C17 H17C 109.5
C16 C18 H18A 109.5
C16 C18 H18B 109.5
H18A C18 H18B 109.5
C16 C18 H18C 109.5
H18A C18 H18C 109.5
H18B C18 H18C 109.5
C16 C19 H19A 109.5
C16 C19 H19B 109.5
H19A C19 H19B 109.5
C16 C19 H19C 109.5
H19A C19 H19C 109.5
H19B C19 H19C 109.5
C23 C20 C22 109.6(7)
C23 C20 C21 110.5(8)
C22 C20 C21 107.3(7)
C23 C20 C7 107.9(6)
C22 C20 C7 112.7(6)
C21 C20 C7 108.9(6)
C20 C21 H21A 109.5
C20 C21 H21B 109.5
H21A C21 H21B 109.5
C20 C21 H21C 109.5
H21A C21 H21C 109.5
H21B C21 H21C 109.5
C20 C22 H22A 109.5
C20 C22 H22B 109.5
H22A C22 H22B 109.5
C20 C22 H22C 109.5
H22A C22 H22C 109.5
H22B C22 H22C 109.5
C20 C23 H23A 109.5
C20 C23 H23B 109.5
H23A C23 H23B 109.5
C20 C23 H23C 109.5
H23A C23 H23C 109.5
H23B C23 H23C 109.5
C25 C24 C29 118.4(8)
C25 C24 P1 122.9(7)
C29 C24 P1 118.6(7)
C24 C25 C26 119.5(10)
C24 C25 H25A 120.2
C26 C25 H25A 120.2
C27 C26 C25 121.3(11)
C27 C26 H26A 119.4
C25 C26 H26A 119.4
C28 C27 C26 119.2(10)
C28 C27 H27A 120.4
C26 C27 H27A 120.4
C27 C28 C29 120.4(10)
C27 C28 H28A 119.8
C29 C28 H28A 119.8
C28 C29 C24 121.3(9)
C28 C29 H29A 119.4
C24 C29 H29A 119.4
C35 C30 C31 120.4(7)
C35 C30 P1 118.3(6)
C31 C30 P1 121.3(6)
C30 C31 C32 119.5(9)
C30 C31 H31A 120.3
C32 C31 H31A 120.3
C33 C32 C31 119.5(9)
C33 C32 H32A 120.2
C31 C32 H32A 120.2
C34 C33 C32 121.0(9)
C34 C33 H33A 119.5
C32 C33 H33A 119.5
C33 C34 C35 121.2(10)
C33 C34 H34A 119.4
C35 C34 H34A 119.4
C30 C35 C34 118.4(9)
C30 C35 H35A 120.8
C34 C35 H35A 120.8
C41 C36 C37 118.5(8)
C41 C36 P2 121.0(6)
C37 C36 P2 120.5(6)
C38 C37 C36 120.7(8)
C38 C37 H37A 119.6
C36 C37 H37A 119.6
C39 C38 C37 119.5(8)
C39 C38 H38A 120.2
C37 C38 H38A 120.2
C38 C39 C40 121.1(9)
C38 C39 H39A 119.4
C40 C39 H39A 119.4
C41 C40 C39 119.1(9)
C41 C40 H40A 120.5
C39 C40 H40A 120.5
C40 C41 C36 120.9(9)
C40 C41 H41A 119.5
C36 C41 H41A 119.5
C43 C42 C47 119.6(7)
C43 C42 P2 118.1(5)
C47 C42 P2 122.4(6)
C42 C43 C44 121.0(7)
C42 C43 H43A 119.5
C44 C43 H43A 119.5
C45 C44 C43 118.9(8)
C45 C44 H44A 120.5
C43 C44 H44A 120.5
C44 C45 C46 120.8(7)
C44 C45 H45A 119.6
C46 C45 H45A 119.6
C45 C46 C47 120.1(8)
C45 C46 H46A 119.9
C47 C46 H46A 119.9
C42 C47 C46 119.6(8)
C42 C47 H47A 120.2
C46 C47 H47A 120.2
Cl1 C1S Cl2 115.7(8)
Cl1 C1S H1SA 108.4
Cl2 C1S H1SA 108.4
Cl1 C1S H1SB 108.4
Cl2 C1S H1SB 108.4
H1SA C1S H1SB 107.4
Cl3 C2S Cl4 118.5(7)
Cl3 C2S H2SA 107.7
Cl4 C2S H2SA 107.7
Cl3 C2S H2SB 107.7
Cl4 C2S H2SB 107.7
H2SA C2S H2SB 107.1
Cl5 C3S Cl6 140(2)
Cl5 C3S H3SA 102.2
Cl6 C3S H3SA 102.2
Cl5 C3S H3SB 102.2
Cl6 C3S H3SB 102.1
H3SA C3S H3SB 104.8

loop_
_geom_bond_atom_site_label_1
_geom_bond_atom_site_label_2
_geom_bond_distance
Pt1 S1 2.2523(18)
Pt1 P2 2.3103(17)
Pt1 P1 2.3166(18)
Pt1 I1 2.5827(6)
S1 C12 1.767(7)
S1 C11 1.776(7)
P1 C24 1.803(8)
P1 C30 1.816(7)
P1 C5 1.830(7)
C1 C10 1.400(9)
C1 C2 1.409(10)
C1 H1A 0.9500
P2 C42 1.801(7)
P2 C36 1.805(8)
P2 C4 1.835(7)
C2 C3 1.392(9)
C2 C16 1.530(9)
C3 C4 1.400(9)
C3 H3A 0.9500
C4 C11 1.396(10)
C5 C12 1.375(9)
C5 C6 1.402(9)
C6 C7 1.368(10)
C6 H6A 0.9500
C7 C8 1.399(9)
C7 C20 1.555(10)
C8 C13 1.389(9)
C8 H8A 0.9500
C9 C14 1.533(10)
C9 C10 1.536(10)
C9 C13 1.547(9)
C9 C15 1.558(10)
C10 C11 1.381(9)
C12 C13 1.399(10)
C14 H14A 0.9800
C14 H14B 0.9800
C14 H14C 0.9800
C15 H15A 0.9800
C15 H15B 0.9800
C15 H15C 0.9800
C16 C19 1.481(13)
C16 C17 1.506(13)
C16 C18 1.535(14)
C17 H17A 0.9800
C17 H17B 0.9800
C17 H17C 0.9800
C18 H18A 0.9800
C18 H18B 0.9800
C18 H18C 0.9800
C19 H19A 0.9800
C19 H19B 0.9800
C19 H19C 0.9800
C20 C23 1.520(12)
C20 C22 1.530(12)
C20 C21 1.530(11)
C21 H21A 0.9800
C21 H21B 0.9800
C21 H21C 0.9800
C22 H22A 0.9800
C22 H22B 0.9800
C22 H22C 0.9800
C23 H23A 0.9800
C23 H23B 0.9800
C23 H23C 0.9800
C24 C25 1.382(13)
C24 C29 1.400(11)
C25 C26 1.396(14)
C25 H25A 0.9500
C26 C27 1.382(17)
C26 H26A 0.9500
C27 C28 1.366(16)
C27 H27A 0.9500
C28 C29 1.377(12)
C28 H28A 0.9500
C29 H29A 0.9500
C30 C35 1.379(12)
C30 C31 1.383(11)
C31 C32 1.399(11)
C31 H31A 0.9500
C32 C33 1.370(16)
C32 H32A 0.9500
C33 C34 1.335(16)
C33 H33A 0.9500
C34 C35 1.407(12)
C34 H34A 0.9500
C35 H35A 0.9500
C36 C41 1.370(11)
C36 C37 1.383(10)
C37 C38 1.379(11)
C37 H37A 0.9500
C38 C39 1.334(13)
C38 H38A 0.9500
C39 C40 1.388(13)
C39 H39A 0.9500
C40 C41 1.364(13)
C40 H40A 0.9500
C41 H41A 0.9500
C42 C43 1.385(10)
C42 C47 1.386(9)
C43 C44 1.393(11)
C43 H43A 0.9500
C44 C45 1.371(12)
C44 H44A 0.9500
C45 C46 1.387(13)
C45 H45A 0.9500
C46 C47 1.390(11)
C46 H46A 0.9500
C47 H47A 0.9500
C1S Cl1 1.722(9)
C1S Cl2 1.734(9)
C1S H1SA 0.9900
C1S H1SB 0.9900
C2S Cl3 1.706(9)
C2S Cl4 1.764(9)
C2S H2SA 0.9900
C2S H2SB 0.9900
Cl5 C3S 1.733(10)
Cl6 C3S 1.735(10)
C3S H3SA 0.9900
C3S H3SB 0.9900

loop_
_geom_torsion_atom_site_label_1
_geom_torsion_atom_site_label_2
_geom_torsion_atom_site_label_3
_geom_torsion_atom_site_label_4
_geom_torsion
P2 Pt1 S1 C12 136.5(2)
P1 Pt1 S1 C12 -35.2(2)
P2 Pt1 S1 C11 33.4(2)
P1 Pt1 S1 C11 -138.4(2)
S1 Pt1 P1 C24 -82.2(3)
P2 Pt1 P1 C24 -116.5(4)
I1 Pt1 P1 C24 93.8(3)
S1 Pt1 P1 C30 148.0(3)
P2 Pt1 P1 C30 113.6(4)
I1 Pt1 P1 C30 -36.1(3)
S1 Pt1 P1 C5 32.3(2)
P2 Pt1 P1 C5 -2.1(4)
I1 Pt1 P1 C5 -151.8(2)
S1 Pt1 P2 C42 86.6(3)
P1 Pt1 P2 C42 120.9(3)
I1 Pt1 P2 C42 -89.4(3)
S1 Pt1 P2 C36 -146.5(3)
P1 Pt1 P2 C36 -112.2(4)
I1 Pt1 P2 C36 37.5(3)
S1 Pt1 P2 C4 -28.9(2)
P1 Pt1 P2 C4 5.4(4)
I1 Pt1 P2 C4 155.1(2)
C10 C1 C2 C3 1.1(9)
C10 C1 C2 C16 -179.5(6)
C1 C2 C3 C4 -0.1(9)
C16 C2 C3 C4 -179.5(6)
C2 C3 C4 C11 -1.8(9)
C2 C3 C4 P2 172.6(5)
C42 P2 C4 C11 -101.3(5)
C36 P2 C4 C11 145.1(5)
Pt1 P2 C4 C11 18.9(5)
C42 P2 C4 C3 84.3(6)
C36 P2 C4 C3 -29.4(6)
Pt1 P2 C4 C3 -155.6(5)
C24 P1 C5 C12 95.5(6)
C30 P1 C5 C12 -150.4(6)
Pt1 P1 C5 C12 -23.6(6)
C24 P1 C5 C6 -87.8(7)
C30 P1 C5 C6 26.3(7)
Pt1 P1 C5 C6 153.1(6)
C12 C5 C6 C7 0.5(10)
P1 C5 C6 C7 -176.1(5)
C5 C6 C7 C8 1.0(10)
C5 C6 C7 C20 -180.0(6)
C6 C7 C8 C13 -1.4(10)
C20 C7 C8 C13 179.5(6)
C2 C1 C10 C11 0.0(9)
C2 C1 C10 C9 -179.5(6)
C14 C9 C10 C11 -165.6(6)
C13 C9 C10 C11 -42.4(8)
C15 C9 C10 C11 76.2(8)
C14 C9 C10 C1 13.7(9)
C13 C9 C10 C1 137.0(6)
C15 C9 C10 C1 -104.5(7)
C1 C10 C11 C4 -2.1(9)
C9 C10 C11 C4 177.3(6)
C1 C10 C11 S1 177.8(4)
C9 C10 C11 S1 -2.8(8)
C3 C4 C11 C10 3.1(10)
P2 C4 C11 C10 -171.7(5)
C3 C4 C11 S1 -176.8(5)
P2 C4 C11 S1 8.4(7)
C12 S1 C11 C10 41.5(6)
Pt1 S1 C11 C10 147.7(5)
C12 S1 C11 C4 -138.6(5)
Pt1 S1 C11 C4 -32.4(5)
C6 C5 C12 C13 -1.7(10)
P1 C5 C12 C13 175.1(5)
C6 C5 C12 S1 178.0(5)
P1 C5 C12 S1 -5.1(8)
C11 S1 C12 C5 139.6(6)
Pt1 S1 C12 C5 32.3(6)
C11 S1 C12 C13 -40.6(6)
Pt1 S1 C12 C13 -148.0(5)
C7 C8 C13 C12 0.3(9)
C7 C8 C13 C9 -179.7(6)
C5 C12 C13 C8 1.3(10)
S1 C12 C13 C8 -178.5(5)
C5 C12 C13 C9 -178.7(6)
S1 C12 C13 C9 1.6(8)
C14 C9 C13 C8 -13.9(9)
C10 C9 C13 C8 -137.0(6)
C15 C9 C13 C8 104.9(7)
C14 C9 C13 C12 166.1(6)
C10 C9 C13 C12 43.0(8)
C15 C9 C13 C12 -75.1(8)
C3 C2 C16 C19 -100.3(10)
C1 C2 C16 C19 80.4(10)
C3 C2 C16 C17 135.2(9)
C1 C2 C16 C17 -44.2(10)
C3 C2 C16 C18 19.9(10)
C1 C2 C16 C18 -159.4(8)
C6 C7 C20 C23 58.2(9)
C8 C7 C20 C23 -122.7(8)
C6 C7 C20 C22 179.3(7)
C8 C7 C20 C22 -1.6(10)
C6 C7 C20 C21 -61.8(9)
C8 C7 C20 C21 117.2(8)
C30 P1 C24 C25 -92.6(8)
C5 P1 C24 C25 20.2(9)
Pt1 P1 C24 C25 130.8(8)
C30 P1 C24 C29 88.6(7)
C5 P1 C24 C29 -158.5(7)
Pt1 P1 C24 C29 -47.9(7)
C29 C24 C25 C26 0.5(16)
P1 C24 C25 C26 -178.3(9)
C24 C25 C26 C27 0(2)
C25 C26 C27 C28 -1(2)
C26 C27 C28 C29 2.1(19)
C27 C28 C29 C24 -1.9(17)
C25 C24 C29 C28 0.5(14)
P1 C24 C29 C28 179.4(8)
C24 P1 C30 C35 -166.2(7)
C5 P1 C30 C35 79.7(7)
Pt1 P1 C30 C35 -33.7(7)
C24 P1 C30 C31 14.3(8)
C5 P1 C30 C31 -99.8(7)
Pt1 P1 C30 C31 146.8(6)
C35 C30 C31 C32 -1.7(13)
P1 C30 C31 C32 177.7(7)
C30 C31 C32 C33 2.2(15)
C31 C32 C33 C34 -1.8(17)
C32 C33 C34 C35 0.8(18)
C31 C30 C35 C34 0.7(13)
P1 C30 C35 C34 -178.7(7)
C33 C34 C35 C30 -0.3(16)
C42 P2 C36 C41 -20.6(8)
C4 P2 C36 C41 93.7(8)
Pt1 P2 C36 C41 -151.0(7)
C42 P2 C36 C37 160.4(6)
C4 P2 C36 C37 -85.3(7)
Pt1 P2 C36 C37 30.0(7)
C41 C36 C37 C38 -1.7(13)
P2 C36 C37 C38 177.3(7)
C36 C37 C38 C39 3.7(14)
C37 C38 C39 C40 -4.3(16)
C38 C39 C40 C41 2.7(18)
C39 C40 C41 C36 -0.6(18)
C37 C36 C41 C40 0.1(15)
P2 C36 C41 C40 -178.9(9)
C36 P2 C42 C43 -89.0(7)
C4 P2 C42 C43 157.0(6)
Pt1 P2 C42 C43 44.5(7)
C36 P2 C42 C47 90.8(7)
C4 P2 C42 C47 -23.2(7)
Pt1 P2 C42 C47 -135.8(6)
C47 C42 C43 C44 -2.4(13)
P2 C42 C43 C44 177.4(7)
C42 C43 C44 C45 1.0(15)
C43 C44 C45 C46 1.1(15)
C44 C45 C46 C47 -1.6(16)
C43 C42 C47 C46 1.8(13)
P2 C42 C47 C46 -178.0(7)
C45 C46 C47 C42 0.2(14)
